data_7243955
loop_
_publ_author_name
'Shapiro, Nicole M.'
'Bosch, Eric'
'Unruh, Daniel K.'
'Krueger, Herman R.'
'Groeneman, Ryan H.'

_publ_section_title
;
 Iodoperchlorobenzene acts as a dual halogen-bond donor to template a [2 +
 2] cycloaddition reaction within an organic co-crystal
;
_journal_issue 47
_journal_name_full CrystEngComm
_journal_page_first 8265
_journal_page_last 8268
_journal_paper_doi 10.1039/D1CE01194D
_journal_volume 23
_journal_year 2021
_chemical_formula_moiety 'C6 Cl5 I, C12 H10 N2'
_chemical_formula_sum 'C18 H10 Cl5 I N2'
_chemical_formula_weight 558.43
_space_group_crystal_system triclinic
_space_group_IT_number 2
_space_group_name_Hall '-P 1'
_space_group_name_H-M_alt 'P -1'
_atom_sites_solution_hydrogens geom
_atom_sites_solution_primary dual
_audit_creation_date 2021-06-22
_audit_creation_method
;
Olex2 1.3-ac4
(compiled 2020.03.28 svn.rd84adfe8 for Rigaku Oxford Diffraction, GUI svn.r6032)
;
_audit_update_record
;
2021-08-31 deposited with the CCDC.	2021-11-22 downloaded from the CCDC.
;
_cell_angle_alpha 111.056(2)
_cell_angle_beta 93.327(2)
_cell_angle_gamma 93.491(2)
_cell_formula_units_Z 1
_cell_length_a 3.97460(10)
_cell_length_b 10.7984(2)
_cell_length_c 12.4426(3)
_cell_measurement_reflns_used 9040
_cell_measurement_temperature 290.00(10)
_cell_measurement_theta_max 77.1690
_cell_measurement_theta_min 3.7930
_cell_volume 495.61(2)
_computing_cell_refinement 'CrysAlisPro 1.171.41.104a (Rigaku OD, 2021)'
_computing_data_collection 'CrysAlisPro 1.171.41.104a (Rigaku OD, 2021)'
_computing_data_reduction 'CrysAlisPro 1.171.41.104a (Rigaku OD, 2021)'
_computing_molecular_graphics 'Olex2 1.3-ac4 (Dolomanov et al., 2009)'
_computing_publication_material 'Olex2 1.3-ac4 (Dolomanov et al., 2009)'
_computing_structure_refinement 'XL  (Sheldrick, 2008)'
_computing_structure_solution 'SHELXT 2018/2 (Sheldrick, 2018)'
_diffrn_ambient_environment air
_diffrn_ambient_temperature 290.00(10)
_diffrn_detector 'Hybrid Pixel Array Detector'
_diffrn_detector_area_resol_mean 10.0000
_diffrn_detector_type HyPix
_diffrn_measured_fraction_theta_full 0.992
_diffrn_measured_fraction_theta_max 0.938
_diffrn_measurement_details
;
List of Runs (angles in degrees, time in seconds):

  # Type    Start    End  Width  t~exp~   \w     \q     \k     \f   Frames
#--------------------------------------------------------------------------
  1  \w     26.00 121.00   0.50    0.11    --   48.16  77.00-120.00  190
  2  \w     95.00 178.00   0.50    0.44    --  107.78  38.00-120.00  166
  3  \w     95.00 178.00   0.50    0.44    --  107.78  38.00 -90.00  166
  4  \w     26.00 121.00   0.50    0.11    --   48.16  77.00  60.00  190
  5  \w    101.00 178.00   0.50    0.44    --  107.78  86.00 131.00  154
  6  \w    -21.00  75.00   0.50    0.11    --   48.16 -86.00  13.00  192
  7  \w     35.00 112.00   0.50    0.44    --  107.78-125.00-120.00  154
  8  \w     35.00 106.00   0.50    0.44    --  107.78 -99.00 -60.00  142
  9  \w     35.00 106.00   0.50    0.44    --  107.78 -99.00   0.00  142
 10  \w     35.00 106.00   0.50    0.44    --  107.78 -99.00  30.00  142
 11  \w     35.00 106.00   0.50    0.44    --  107.78 -99.00 150.00  142
 12  \w     35.00 135.00   0.50    0.44    --  107.78 -86.00  13.00  200
 13  \w     35.00 107.00   0.50    0.44    --  107.78 -77.00 -90.00  144
 14  \w     35.00 107.00   0.50    0.44    --  107.78 -77.00-150.00  144
 15  \w     35.00  68.00   0.50    0.44    --  107.78 -57.00  60.00   66
 16  \w     35.00  68.00   0.50    0.44    --  107.78 -57.00  90.00   66
 17  \w     35.00  68.00   0.50    0.44    --  107.78 -57.00 150.00   66
 18  \w    -25.00  45.00   0.50    0.11    --   48.16 -38.00 120.00  140
 19  \w    -41.00  25.00   0.50    0.11    --  -48.16  38.00  30.00  132
 20  \w    -64.00 -19.00   0.50    0.44    --  -91.75  57.00 -60.00   90
 21  \w    -64.00 -19.00   0.50    0.44    --  -91.75  57.00 -30.00   90
 22  \w    -64.00 -19.00   0.50    0.44    --  -91.75  57.00   0.00   90
 23  \w    -64.00 -19.00   0.50    0.44    --  -91.75  57.00  60.00   90
 24  \w    -75.00  25.00   0.50    0.11    --  -48.16  86.00 131.00  200
 25  \w    -75.00  25.00   0.50    0.11    --  -48.16  86.00 131.00  200
 26  \w   -118.00 -19.00   0.50    0.44    --  -91.75  86.00 131.00  198
 27  \w   -121.00 -25.00   0.50    0.11    --  -48.16 -77.00 150.00  192
 28  \w   -121.00 -25.00   0.50    0.11    --  -48.16 -77.00  60.00  192
 29  \w   -121.00 -35.00   0.50    0.11    --  -48.16 -38.00 150.00  172
 30  \w   -120.00 -33.00   0.50    0.11    --  -48.16 -57.00 -30.00  174
 31  \w   -121.00 -25.00   0.50    0.11    --  -48.16 -77.00 -60.00  192
 32  \w   -120.00 -33.00   0.50    0.11    --  -48.16 -57.00-120.00  174
 33  \w   -163.00 -95.00   0.50    0.44    --  -91.75 -77.00-150.00  136
 34  \w   -163.00 -69.00   0.50    0.44    --  -91.75 -77.00 -90.00  188
 35  \w   -163.00 -69.00   0.50    0.44    --  -91.75 -77.00 -60.00  188
 36  \w   -163.00 -71.00   0.50    0.44    --  -91.75 -71.00 -29.55  184
 37  \w   -163.00 -70.00   0.50    0.44    --  -91.75 -74.00  18.60  186
 38  \w   -163.00 -74.00   0.50    0.44    --  -91.75 -63.00  55.76  178
 39  \w   -163.00 -74.00   0.50    0.44    --  -91.75 -63.00 150.58  178
 40  \w   -165.00 -78.00   0.50    0.44    --  -91.75 -38.00 150.00  174
 41  \w   -163.00 -77.00   0.50    0.44    --  -91.75 -57.00 120.00  172
 42  \w   -163.00 -77.00   0.50    0.44    --  -91.75 -57.00  90.00  172
 43  \w   -163.00 -69.00   0.50    0.44    --  -91.75 -77.00  60.00  188
 44  \w   -163.00 -77.00   0.50    0.44    --  -91.75 -57.00-150.00  172
 45  \w   -121.00 -73.00   0.50    0.11    --  -48.16-125.00-180.00   96
 46  \w   -163.00 -79.00   0.50    0.44    --  -91.75 -86.00  13.00  168
;
_diffrn_measurement_device 'four-circle diffractometer'
_diffrn_measurement_device_type 'XtaLAB Synergy, Dualflex, HyPix'
_diffrn_measurement_method '\w scans'
_diffrn_orient_matrix_type 'CrysAlisPro convention (1999,Acta A55,543-557)'
_diffrn_orient_matrix_UB_11 -0.1215638000
_diffrn_orient_matrix_UB_12 -0.1482098000
_diffrn_orient_matrix_UB_13 -0.0331434000
_diffrn_orient_matrix_UB_21 0.1697837000
_diffrn_orient_matrix_UB_22 -0.0335060000
_diffrn_orient_matrix_UB_23 -0.1140904000
_diffrn_orient_matrix_UB_31 0.3291054000
_diffrn_orient_matrix_UB_32 -0.0215147000
_diffrn_orient_matrix_UB_33 0.0601453000
_diffrn_radiation_monochromator mirror
_diffrn_radiation_probe x-ray
_diffrn_radiation_type 'Cu K\a'
_diffrn_radiation_wavelength 1.54184
_diffrn_reflns_av_R_equivalents 0.0525
_diffrn_reflns_av_unetI/netI 0.0291
_diffrn_reflns_Laue_measured_fraction_full 0.992
_diffrn_reflns_Laue_measured_fraction_max 0.938
_diffrn_reflns_limit_h_max 5
_diffrn_reflns_limit_h_min -4
_diffrn_reflns_limit_k_max 13
_diffrn_reflns_limit_k_min -13
_diffrn_reflns_limit_l_max 15
_diffrn_reflns_limit_l_min -15
_diffrn_reflns_number 11021
_diffrn_reflns_point_group_measured_fraction_full 0.992
_diffrn_reflns_point_group_measured_fraction_max 0.938
_diffrn_reflns_theta_full 67.684
_diffrn_reflns_theta_max 77.065
_diffrn_reflns_theta_min 3.821
_diffrn_source 'micro-focus sealed X-ray tube'
_diffrn_source_type 'PhotonJet (Cu) X-ray Source'
_exptl_absorpt_coefficient_mu 18.940
_exptl_absorpt_correction_T_max 0.661
_exptl_absorpt_correction_T_min 0.236
_exptl_absorpt_correction_type gaussian
_exptl_absorpt_process_details
;
CrysAlisPro 1.171.41.104a (Rigaku Oxford Diffraction, 2021)
Numerical absorption correction based on gaussian integration over
a multifaceted crystal model
Empirical absorption correction using spherical harmonics,
implemented in SCALE3 ABSPACK scaling algorithm.
;
_exptl_crystal_colour 'clear colourless'
_exptl_crystal_colour_lustre clear
_exptl_crystal_colour_primary colourless
_exptl_crystal_density_diffrn 1.871
_exptl_crystal_description irregular
_exptl_crystal_F_000 270
_exptl_crystal_recrystallization_method 'Re-crystallisation from solvent: Toluene'
_exptl_crystal_size_max 0.138
_exptl_crystal_size_mid 0.106
_exptl_crystal_size_min 0.066
_refine_diff_density_max 0.312
_refine_diff_density_min -0.352
_refine_diff_density_rms 0.064
_refine_ls_extinction_coef 0.0037(5)
_refine_ls_extinction_expression Fc^*^=kFc[1+0.001xFc^2^\l^3^/sin(2\q)]^-1/4^
_refine_ls_extinction_method 'SHELXL-2018/3 (Sheldrick 2018)'
_refine_ls_goodness_of_fit_ref 1.056
_refine_ls_hydrogen_treatment constr
_refine_ls_matrix_type full
_refine_ls_number_parameters 128
_refine_ls_number_reflns 1952
_refine_ls_number_restraints 0
_refine_ls_restrained_S_all 1.056
_refine_ls_R_factor_all 0.0298
_refine_ls_R_factor_gt 0.0281
_refine_ls_shift/su_max 0.001
_refine_ls_shift/su_mean 0.000
_refine_ls_structure_factor_coef Fsqd
_refine_ls_weighting_details 'w=1/[\s^2^(Fo^2^)+(0.0403P)^2^+0.1238P] where P=(Fo^2^+2Fc^2^)/3'
_refine_ls_weighting_scheme calc
_refine_ls_wR_factor_gt 0.0724
_refine_ls_wR_factor_ref 0.0740
_reflns_Friedel_coverage 0.000
_reflns_number_gt 1836
_reflns_number_total 1952
_reflns_threshold_expression 'I > 2\s(I)'
_cod_data_source_file d1ce01194d2.cif
_cod_data_source_block C6ICl5_BPE
_cod_depositor_comments 'Adding full bibliography for 7243952--7243955.cif.'
_cod_database_code 7243955
_shelx_shelxl_version_number 2018/3
_chemical_oxdiff_formula 'C18  H10  I1  Cl5  N2  '
_chemical_oxdiff_usercomment 'C6Cl5I + BPE'
_shelx_space_group_comment
;
The symmetry employed for this shelxl refinement is uniquely defined
by the following loop, which should always be used as a source of
symmetry information in preference to the above space-group names.
They are only intended as comments.
;
_shelx_estimated_absorpt_t_max 0.368
_shelx_estimated_absorpt_t_min 0.180
_reflns_odcompleteness_completeness 99.32
_reflns_odcompleteness_iscentric 1
_reflns_odcompleteness_theta 66.97
_olex2_refinement_description
;
1. Fixed Uiso
 At 1.2 times of:
  All C(H) groups
2. Others
 Fixed Sof: I1(0.5) Cl1(0.5)
3.a Aromatic/amide H refined with riding coordinates:
 C4(H4), C5(H5), C7(H7), C8(H8), C9(H9)
;
_olex2_exptl_crystal_mounting_method 'MiTeGen 75 micro MicroLoop'
_olex2_submission_original_sample_id gro21_18
_olex2_submission_special_instructions 'No special instructions were received'
_oxdiff_exptl_absorpt_empirical_details
;
Empirical correction (ABSPACK) includes:
- Absorption correction using spherical harmonics
- Frame scaling
;
_oxdiff_exptl_absorpt_empirical_full_max 2.145
_oxdiff_exptl_absorpt_empirical_full_min 0.568

loop_
_space_group_symop_operation_xyz
'x, y, z'
'-x, -y, -z'

loop_
_atom_site_label
_atom_site_type_symbol
_atom_site_fract_x
_atom_site_fract_y
_atom_site_fract_z
_atom_site_U_iso_or_equiv
_atom_site_adp_type
_atom_site_occupancy
_atom_site_site_symmetry_order
_atom_site_calc_flag
_atom_site_refinement_flags_posn
_atom_site_refinement_flags_adp
_atom_site_refinement_flags_occupancy
_atom_site_disorder_assembly
_atom_site_disorder_group
I1 I 1.1855(6) 0.7187(2) 0.7854(2) 0.0456(3) Uani 0.5 1 d . . P A 2
Cl1 Cl 1.195(3) 0.7356(9) 0.8044(8) 0.0540(16) Uani 0.5 1 d . . P A 1
Cl2 Cl 1.2695(2) 1.01567(9) 0.77501(6) 0.0636(2) Uani 1 1 d . . . . .
Cl3 Cl 1.1002(2) 1.27224(9) 0.96738(7) 0.0698(2) Uani 1 1 d . . . . .
C1 C 1.0780(7) 0.8836(3) 0.9119(2) 0.0468(6) Uani 1 1 d . . . . .
C2 C 1.1205(7) 1.0064(3) 0.8996(2) 0.0476(6) Uani 1 1 d . . . . .
C3 C 1.0421(7) 1.1222(3) 0.9862(2) 0.0478(6) Uani 1 1 d . . . . .
N1 N 0.6393(7) 0.5406(2) 0.3621(2) 0.0584(6) Uani 1 1 d . . . . .
C4 C 0.7294(8) 0.6292(3) 0.4680(3) 0.0542(7) Uani 1 1 d . . . . .
H4 H 0.840235 0.599756 0.520988 0.065 Uiso 1 1 calc R U . . .
C5 C 0.6687(7) 0.7618(3) 0.5040(2) 0.0469(6) Uani 1 1 d . . . . .
H5 H 0.737967 0.819199 0.579036 0.056 Uiso 1 1 calc R U . . .
C6 C 0.5021(7) 0.8088(2) 0.4264(2) 0.0406(5) Uani 1 1 d . . . . .
C7 C 0.4044(8) 0.7165(3) 0.3168(3) 0.0524(7) Uani 1 1 d . . . . .
H7 H 0.289726 0.742267 0.262063 0.063 Uiso 1 1 calc R U . . .
C8 C 0.4782(9) 0.5862(3) 0.2895(3) 0.0614(8) Uani 1 1 d . . . . .
H8 H 0.410485 0.526250 0.215245 0.074 Uiso 1 1 calc R U . . .
C9 C 0.4275(7) 0.9483(2) 0.4559(2) 0.0416(5) Uani 1 1 d . . . . .
H9 H 0.262947 0.965481 0.408090 0.050 Uiso 1 1 calc R U . . .

loop_
_atom_site_aniso_label
_atom_site_aniso_U_11
_atom_site_aniso_U_22
_atom_site_aniso_U_33
_atom_site_aniso_U_23
_atom_site_aniso_U_13
_atom_site_aniso_U_12
I1 0.0522(4) 0.0399(5) 0.0345(7) 0.0012(6) 0.0010(4) 0.0065(3)
Cl1 0.0543(16) 0.046(2) 0.038(3) -0.0129(13) -0.0002(14) 0.0116(12)
Cl2 0.0614(4) 0.0901(5) 0.0420(4) 0.0286(4) 0.0071(3) -0.0038(4)
Cl3 0.0853(6) 0.0690(5) 0.0595(5) 0.0315(4) -0.0007(4) -0.0051(4)
C1 0.0377(14) 0.0624(16) 0.0338(13) 0.0115(12) -0.0036(10) -0.0006(11)
C2 0.0387(14) 0.0670(17) 0.0363(13) 0.0203(12) -0.0039(11) -0.0046(12)
C3 0.0414(14) 0.0617(16) 0.0382(14) 0.0183(12) -0.0058(11) -0.0037(12)
N1 0.0737(17) 0.0364(11) 0.0617(16) 0.0118(11) 0.0125(13) 0.0094(11)
C4 0.0622(18) 0.0445(14) 0.0600(18) 0.0222(13) 0.0069(14) 0.0141(12)
C5 0.0561(16) 0.0391(12) 0.0435(14) 0.0119(11) 0.0044(12) 0.0081(11)
C6 0.0427(13) 0.0364(11) 0.0435(13) 0.0143(10) 0.0096(11) 0.0055(9)
C7 0.0622(18) 0.0450(14) 0.0469(15) 0.0145(12) -0.0018(13) 0.0017(12)
C8 0.082(2) 0.0395(14) 0.0529(17) 0.0064(13) 0.0039(16) -0.0022(14)
C9 0.0440(14) 0.0403(12) 0.0429(13) 0.0164(10) 0.0074(11) 0.0092(10)

loop_
_atom_type_symbol
_atom_type_description
_atom_type_scat_dispersion_real
_atom_type_scat_dispersion_imag
_atom_type_scat_source
C C 0.0181 0.0091 'International Tables Vol C Tables 4.2.6.8 and 6.1.1.4'
H H 0.0000 0.0000 'International Tables Vol C Tables 4.2.6.8 and 6.1.1.4'
Cl Cl 0.3639 0.7018 'International Tables Vol C Tables 4.2.6.8 and 6.1.1.4'
I I -0.3257 6.8362 'International Tables Vol C Tables 4.2.6.8 and 6.1.1.4'
N N 0.0311 0.0180 'International Tables Vol C Tables 4.2.6.8 and 6.1.1.4'

loop_
_exptl_crystal_face_index_h
_exptl_crystal_face_index_k
_exptl_crystal_face_index_l
_exptl_crystal_face_perp_dist
0 2 -1 0.0379
-1 7 -4 0.0348
2 0 3 0.0594
-1 -7 2 0.0169
1 0 -8 0.0617
2 -2 -1 0.0692
2 -2 6 0.0622
0 -1 8 0.0427
-2 2 2 0.0463
2 0 5 0.0529
0 4 4 0.0360
-1 5 1 0.0285
-2 3 -4 0.0676
2 2 -4 0.0528
0 4 -8 0.0441
2 3 -2 0.0576

loop_
_geom_angle_atom_site_label_1
_geom_angle_atom_site_label_2
_geom_angle_atom_site_label_3
_geom_angle
_geom_angle_site_symmetry_1
_geom_angle_site_symmetry_3
_geom_angle_publ_flag
C2 C1 I1 120.1(2) . . ?
C2 C1 Cl1 121.4(3) . . ?
C2 C1 C3 119.0(3) . 2_777 ?
C3 C1 I1 120.9(2) 2_777 . ?
C3 C1 Cl1 119.6(4) 2_777 . ?
C1 C2 Cl2 119.6(2) . . ?
C1 C2 C3 120.9(2) . . ?
C3 C2 Cl2 119.4(2) . . ?
C1 C3 Cl3 120.6(2) 2_777 . ?
C2 C3 Cl3 119.3(2) . . ?
C2 C3 C1 120.1(3) . 2_777 ?
C8 N1 C4 116.1(2) . . ?
N1 C4 H4 117.9 . . ?
N1 C4 C5 124.2(3) . . ?
C5 C4 H4 117.9 . . ?
C4 C5 H5 120.4 . . ?
C4 C5 C6 119.1(3) . . ?
C6 C5 H5 120.4 . . ?
C5 C6 C9 123.4(2) . . ?
C7 C6 C5 116.7(2) . . ?
C7 C6 C9 119.9(2) . . ?
C6 C7 H7 120.2 . . ?
C8 C7 C6 119.5(3) . . ?
C8 C7 H7 120.2 . . ?
N1 C8 C7 124.3(3) . . ?
N1 C8 H8 117.8 . . ?
C7 C8 H8 117.8 . . ?
C6 C9 H9 116.9 . . ?
C9 C9 C6 126.1(3) 2_676 . ?
C9 C9 H9 116.9 2_676 . ?

loop_
_geom_bond_atom_site_label_1
_geom_bond_atom_site_label_2
_geom_bond_distance
_geom_bond_site_symmetry_2
_geom_bond_publ_flag
I1 C1 1.997(4) . ?
Cl1 C1 1.784(10) . ?
Cl2 C2 1.725(3) . ?
Cl3 C3 1.722(3) . ?
C1 C2 1.390(4) . ?
C1 C3 1.401(4) 2_777 ?
C2 C3 1.393(4) . ?
N1 C4 1.333(4) . ?
N1 C8 1.326(4) . ?
C4 H4 0.9300 . ?
C4 C5 1.379(4) . ?
C5 H5 0.9300 . ?
C5 C6 1.395(4) . ?
C6 C7 1.385(4) . ?
C6 C9 1.471(3) . ?
C7 H7 0.9300 . ?
C7 C8 1.378(4) . ?
C8 H8 0.9300 . ?
C9 C9 1.323(5) 2_676 ?
C9 H9 0.9300 . ?

loop_
_geom_torsion_atom_site_label_1
_geom_torsion_atom_site_label_2
_geom_torsion_atom_site_label_3
_geom_torsion_atom_site_label_4
_geom_torsion
_geom_torsion_site_symmetry_1
_geom_torsion_site_symmetry_2
_geom_torsion_site_symmetry_3
_geom_torsion_site_symmetry_4
_geom_torsion_publ_flag
I1 C1 C2 Cl2 -0.5(3) . . . . ?
I1 C1 C2 C3 179.1(2) . . . . ?
Cl1 C1 C2 Cl2 3.2(5) . . . . ?
Cl1 C1 C2 C3 -177.2(4) . . . . ?
Cl2 C2 C3 Cl3 -0.7(3) . . . . ?
Cl2 C2 C3 C1 -179.8(2) . . . 2_777 ?
C1 C2 C3 Cl3 179.8(2) . . . . ?
C1 C2 C3 C1 0.7(5) . . . 2_777 ?
C3 C1 C2 Cl2 179.8(2) 2_777 . . . ?
C3 C1 C2 C3 -0.7(4) 2_777 . . . ?
N1 C4 C5 C6 0.2(5) . . . . ?
C4 N1 C8 C7 0.6(5) . . . . ?
C4 C5 C6 C7 0.7(4) . . . . ?
C4 C5 C6 C9 -179.6(3) . . . . ?
C5 C6 C7 C8 -0.9(4) . . . . ?
C5 C6 C9 C9 17.9(5) . . . 2_676 ?
C6 C7 C8 N1 0.2(5) . . . . ?
C7 C6 C9 C9 -162.3(3) . . . 2_676 ?
C8 N1 C4 C5 -0.8(5) . . . . ?
C9 C6 C7 C8 179.4(3) . . . . ?

loop_
_exptl_oxdiff_crystal_face_indexfrac_h
_exptl_oxdiff_crystal_face_indexfrac_k
_exptl_oxdiff_crystal_face_indexfrac_l
_exptl_oxdiff_crystal_face_x
_exptl_oxdiff_crystal_face_y
_exptl_oxdiff_crystal_face_z
0.0006 1.9998 -1.0039 -0.2632 0.0476 -0.1032
-0.6642 6.7742 -3.8958 -0.7941 0.1047 -0.5986
2.2664 0.3038 2.8167 -0.4139 0.0533 0.9088
-0.5092 -6.7514 2.3570 0.9844 -0.1292 0.1194
0.6378 0.3158 -7.5551 0.1261 0.9597 -0.2513
2.4301 -2.2752 -1.1782 0.0808 0.6232 0.7778
1.7491 -2.4498 5.5984 -0.0351 -0.2597 0.9651
-0.2508 -0.7324 7.7980 -0.1194 -0.9077 0.4022
-2.3478 2.0548 2.2755 -0.0946 -0.7271 -0.6800
1.6250 0.1551 5.3418 -0.3976 -0.3387 0.8528
-0.0289 4.1055 4.3683 -0.7497 -0.6409 0.1649
-1.4385 5.3043 1.1832 -0.6505 -0.5570 -0.5164
-2.0628 3.2286 -4.1135 -0.0914 0.0109 -0.9958
2.1695 2.1758 -4.4766 -0.4378 0.8062 0.3980
-0.0911 4.4047 -7.6669 -0.3876 0.7117 -0.5859
2.3276 2.5894 -2.2178 -0.5932 0.5615 0.5769
